data_7105855
loop_
_publ_author_name
'Holger Willms'
'Matthew Cowan'
'Sally Brooker'

_publ_section_title
;
 Heteroleptic N6 coordinated ruthenium(II) complexes as building blocks
 for the formation of discrete Ru2Ag2 complexes
;
_journal_name_full Chem.Commun.
_journal_page_first 1063
_journal_paper_doi 10.1039/c0cc03969a
_journal_volume 47
_journal_year 2011
_chemical_formula_sum 'C27 H22 Cl N7 O Ru'
_chemical_formula_weight 597.04
_chemical_name_systematic
;
?
;
_space_group_IT_number 15
_symmetry_cell_setting monoclinic
_symmetry_space_group_name_Hall '-C 2yc'
_symmetry_space_group_name_H-M 'C 1 2/c 1'
_atom_sites_solution_hydrogens geom
_atom_sites_solution_primary direct
_atom_sites_solution_secondary difmap
_audit_creation_method SHELXL-97
_cell_angle_alpha 90.00
_cell_angle_beta 106.586(14)
_cell_angle_gamma 90.00
_cell_formula_units_Z 8
_cell_length_a 25.991(7)
_cell_length_b 13.823(5)
_cell_length_c 19.904(7)
_cell_measurement_reflns_used 1153
_cell_measurement_temperature 90(2)
_cell_measurement_theta_max 21.916
_cell_measurement_theta_min 2.536
_cell_volume 6853(4)
_computing_structure_refinement 'SHELXL-97 (Sheldrick, 1997)'
_computing_structure_solution 'SHELXS-97 (Sheldrick, 1990)'
_diffrn_ambient_temperature 90(2)
_diffrn_measured_fraction_theta_full 0.998
_diffrn_measured_fraction_theta_max 0.998
_diffrn_measurement_device_type 'Bruker Kappa Apex II area detector'
_diffrn_radiation_monochromator graphite
_diffrn_radiation_source 'fine-focus sealed tube'
_diffrn_radiation_type MoK\a
_diffrn_radiation_wavelength 0.71073
_diffrn_reflns_av_R_equivalents 0.1493
_diffrn_reflns_av_sigmaI/netI 0.1392
_diffrn_reflns_limit_h_max 28
_diffrn_reflns_limit_h_min -29
_diffrn_reflns_limit_k_max 15
_diffrn_reflns_limit_k_min -15
_diffrn_reflns_limit_l_max 22
_diffrn_reflns_limit_l_min -21
_diffrn_reflns_number 24626
_diffrn_reflns_theta_full 23.82
_diffrn_reflns_theta_max 23.82
_diffrn_reflns_theta_min 1.68
_exptl_absorpt_coefficient_mu 0.562
_exptl_absorpt_correction_T_max 0.9779
_exptl_absorpt_correction_T_min 0.9155
_exptl_absorpt_correction_type multi-scan
_exptl_absorpt_process_details 'SCALE (Bruker AXS Inc)'
_exptl_crystal_colour dark-red
_exptl_crystal_density_diffrn 1.157
_exptl_crystal_density_method 'not measured'
_exptl_crystal_description plate
_exptl_crystal_F_000 2416
_exptl_crystal_size_max 0.16
_exptl_crystal_size_mid 0.08
_exptl_crystal_size_min 0.04
_platon_squeeze_details
;
;
_refine_diff_density_max 1.374
_refine_diff_density_min -0.573
_refine_diff_density_rms 0.138
_refine_ls_extinction_method none
_refine_ls_goodness_of_fit_ref 0.971
_refine_ls_hydrogen_treatment constr
_refine_ls_matrix_type full
_refine_ls_number_parameters 334
_refine_ls_number_reflns 5261
_refine_ls_number_restraints 0
_refine_ls_restrained_S_all 0.971
_refine_ls_R_factor_all 0.1252
_refine_ls_R_factor_gt 0.0821
_refine_ls_shift/su_max 0.001
_refine_ls_shift/su_mean 0.000
_refine_ls_structure_factor_coef Fsqd
_refine_ls_weighting_details 'calc w=1/[\s^2^(Fo^2^)+(0.1172P)^2^+0.0000P] where P=(Fo^2^+2Fc^2^)/3'
_refine_ls_weighting_scheme calc
_refine_ls_wR_factor_gt 0.2003
_refine_ls_wR_factor_ref 0.2202
_reflns_number_gt 3390
_reflns_number_total 5261
_reflns_threshold_expression >2sigma(I)
_cod_data_source_file C0CC03969A.TXT
_cod_data_source_block hw081
_cod_depositor_comments
;
The following automatic conversions were performed:
'_symmetry_cell_setting' value 'Monoclinic' changed to 'monoclinic'
according to '/home/saulius/struct/CIF-dictionaries/cif_core.dic'
dictionary named 'cif_core.dic' version 2.4.1 from 2010-06-29.

Automatic conversion script
Id: cif_fix_enum 1527 2010-12-29 10:47:43Z saulius 
;
_cod_original_sg_symbol_H-M C2/c
_cod_database_code 7105855

loop_
_symmetry_equiv_pos_as_xyz
'x, y, z'
'-x, y, -z+1/2'
'x+1/2, y+1/2, z'
'-x+1/2, y+1/2, -z+1/2'
'-x, -y, -z'
'x, -y, z-1/2'
'-x+1/2, -y+1/2, -z'
'x+1/2, -y+1/2, z-1/2'

loop_
_atom_site_label
_atom_site_type_symbol
_atom_site_fract_x
_atom_site_fract_y
_atom_site_fract_z
_atom_site_U_iso_or_equiv
_atom_site_adp_type
_atom_site_occupancy
_atom_site_symmetry_multiplicity
_atom_site_calc_flag
_atom_site_refinement_flags
_atom_site_disorder_assembly
_atom_site_disorder_group
Ru1 Ru 0.26958(3) 0.98174(5) 0.85831(3) 0.0277(3) Uani 1 1 d . . .
Cl1 Cl 0.19200(9) 0.99851(15) 0.75667(11) 0.0351(6) Uani 1 1 d . . .
O1 O 0.3505(2) 1.0182(5) 1.0693(3) 0.0416(16) Uani 1 1 d . . .
N3 N 0.2463(3) 0.8406(5) 0.8696(3) 0.0318(18) Uani 1 1 d . . .
N6 N 0.3280(3) 0.9695(5) 0.9535(3) 0.0326(18) Uani 1 1 d . . .
N1 N 0.3096(3) 1.0934(5) 0.8255(3) 0.0260(16) Uani 1 1 d . . .
N2 N 0.3073(3) 0.9110(5) 0.8018(3) 0.0265(16) Uani 1 1 d . . .
N4 N 0.2360(3) 1.0594(5) 0.9223(4) 0.0353(19) Uani 1 1 d . . .
C6 C 0.3390(3) 0.9590(6) 0.7705(4) 0.027(2) Uani 1 1 d . . .
C5 C 0.3406(3) 1.0641(7) 0.7853(4) 0.028(2) Uani 1 1 d . . .
C10 C 0.3019(3) 0.8140(6) 0.7956(4) 0.026(2) Uani 1 1 d . . .
C14 C 0.2031(4) 0.7154(7) 0.9175(5) 0.043(2) Uani 1 1 d . . .
H14 H 0.1797 0.6969 0.9443 0.051 Uiso 1 1 calc R . .
C12 C 0.2586(3) 0.6773(6) 0.8429(4) 0.031(2) Uani 1 1 d . . .
H12 H 0.2740 0.6319 0.8184 0.037 Uiso 1 1 calc R . .
C4 C 0.3712(3) 1.1305(6) 0.7587(4) 0.033(2) Uani 1 1 d . . .
H4 H 0.3932 1.1087 0.7310 0.040 Uiso 1 1 calc R . .
C2 C 0.3356(4) 1.2567(6) 0.8168(5) 0.037(2) Uani 1 1 d . . .
H2 H 0.3329 1.3229 0.8279 0.044 Uiso 1 1 calc R . .
C13 C 0.2272(4) 0.6449(7) 0.8851(4) 0.041(2) Uani 1 1 d . . .
H13 H 0.2223 0.5778 0.8916 0.050 Uiso 1 1 calc R . .
C11 C 0.2673(3) 0.7747(6) 0.8369(4) 0.027(2) Uani 1 1 d . . .
C15 C 0.2140(4) 0.8120(6) 0.9097(4) 0.037(2) Uani 1 1 d . . .
H15 H 0.1988 0.8596 0.9326 0.045 Uiso 1 1 calc R . .
C8 C 0.3612(4) 0.8105(6) 0.7237(5) 0.038(2) Uani 1 1 d . . .
H8 H 0.3795 0.7756 0.6964 0.046 Uiso 1 1 calc R . .
C7 C 0.3670(4) 0.9109(7) 0.7304(4) 0.034(2) Uani 1 1 d . . .
H7 H 0.3893 0.9453 0.7083 0.041 Uiso 1 1 calc R . .
C9 C 0.3287(3) 0.7621(6) 0.7571(4) 0.034(2) Uani 1 1 d . . .
H9 H 0.3250 0.6937 0.7534 0.040 Uiso 1 1 calc R . .
C1 C 0.3082(4) 1.1878(6) 0.8413(5) 0.039(2) Uani 1 1 d . . .
H1 H 0.2871 1.2073 0.8708 0.046 Uiso 1 1 calc R . .
C3 C 0.3689(4) 1.2271(7) 0.7737(5) 0.040(2) Uani 1 1 d . . .
H3 H 0.3887 1.2734 0.7560 0.048 Uiso 1 1 calc R . .
N7 N 0.4887(3) 0.8548(7) 1.0348(4) 0.059(3) Uani 1 1 d . . .
C21 C 0.3740(4) 0.9034(8) 0.9642(5) 0.051(3) Uani 1 1 d . . .
H21A H 0.3646 0.8496 0.9301 0.061 Uiso 1 1 calc R . .
H21B H 0.3828 0.8757 1.0120 0.061 Uiso 1 1 calc R . .
C27 C 0.5340(4) 0.8041(8) 1.0515(5) 0.047(3) Uani 1 1 d . . .
H27 H 0.5482 0.7822 1.0984 0.056 Uiso 1 1 calc R . .
C23 C 0.4703(4) 0.8928(8) 0.9692(5) 0.053(3) Uani 1 1 d . . .
C22 C 0.4213(4) 0.9567(8) 0.9549(5) 0.049(3) Uani 1 1 d . . .
H22A H 0.4292 1.0128 0.9871 0.059 Uiso 1 1 calc R . .
H22B H 0.4128 0.9816 0.9063 0.059 Uiso 1 1 calc R . .
C24 C 0.4949(4) 0.8670(8) 0.9191(5) 0.054(3) Uani 1 1 d . . .
H24 H 0.4804 0.8894 0.8724 0.064 Uiso 1 1 calc R . .
C25 C 0.5383(5) 0.8119(9) 0.9346(6) 0.063(3) Uani 1 1 d . . .
H25 H 0.5538 0.7927 0.8989 0.076 Uiso 1 1 calc R . .
C26 C 0.5610(4) 0.7821(8) 1.0033(5) 0.048(3) Uani 1 1 d . . .
H26 H 0.5940 0.7478 1.0166 0.057 Uiso 1 1 calc R . .
C20 C 0.3199(4) 1.0160(7) 1.0073(5) 0.038(2) Uani 1 1 d . . .
C19 C 0.2683(4) 1.0685(7) 0.9896(4) 0.035(2) Uani 1 1 d . . .
N5 N 0.2062(5) 1.1739(8) 1.0229(5) 0.088(4) Uani 1 1 d . . .
C17 C 0.1745(6) 1.1615(10) 0.9558(6) 0.093(5) Uani 1 1 d . . .
H17 H 0.1405 1.1927 0.9422 0.111 Uiso 1 1 calc R . .
C18 C 0.2521(5) 1.1255(8) 1.0384(6) 0.063(3) Uani 1 1 d . . .
H18 H 0.2752 1.1295 1.0848 0.075 Uiso 1 1 calc R . .
C16 C 0.1891(4) 1.1060(8) 0.9068(5) 0.053(3) Uani 1 1 d . . .
H16 H 0.1653 1.1009 0.8609 0.064 Uiso 1 1 calc R . .

loop_
_atom_site_aniso_label
_atom_site_aniso_U_11
_atom_site_aniso_U_22
_atom_site_aniso_U_33
_atom_site_aniso_U_23
_atom_site_aniso_U_13
_atom_site_aniso_U_12
Ru1 0.0356(5) 0.0302(4) 0.0189(4) 0.0021(3) 0.0104(3) 0.0073(4)
Cl1 0.0390(13) 0.0352(14) 0.0300(12) 0.0055(9) 0.0081(10) 0.0007(10)
O1 0.043(4) 0.060(4) 0.023(3) -0.003(3) 0.012(3) 0.002(3)
N3 0.050(5) 0.028(4) 0.027(4) 0.003(3) 0.026(4) -0.002(4)
N6 0.037(4) 0.047(5) 0.015(4) -0.007(3) 0.008(3) 0.013(4)
N1 0.026(4) 0.041(5) 0.006(3) 0.006(3) -0.003(3) 0.003(3)
N2 0.032(4) 0.036(4) 0.010(3) 0.005(3) 0.003(3) 0.004(3)
N4 0.048(5) 0.037(4) 0.028(4) 0.005(3) 0.022(4) 0.014(4)
C6 0.028(5) 0.035(6) 0.014(4) 0.002(4) 0.000(4) -0.001(4)
C5 0.026(5) 0.043(6) 0.011(4) 0.001(4) -0.002(4) 0.000(4)
C10 0.035(5) 0.027(5) 0.015(4) 0.001(4) 0.002(4) 0.002(4)
C14 0.049(6) 0.053(7) 0.024(5) 0.006(5) 0.006(5) -0.006(5)
C12 0.027(5) 0.038(6) 0.021(5) 0.002(4) -0.003(4) 0.005(4)
C4 0.032(5) 0.035(6) 0.031(5) 0.003(4) 0.005(4) -0.003(4)
C2 0.049(6) 0.020(5) 0.036(5) -0.001(4) 0.003(5) 0.004(4)
C13 0.052(6) 0.037(6) 0.027(5) 0.003(4) -0.001(5) -0.003(5)
C11 0.031(5) 0.036(5) 0.012(4) -0.001(4) 0.002(4) -0.002(4)
C15 0.059(7) 0.032(5) 0.025(5) -0.004(4) 0.018(5) 0.001(5)
C8 0.055(6) 0.038(6) 0.033(5) -0.001(4) 0.032(5) -0.003(5)
C7 0.042(6) 0.049(6) 0.015(4) -0.003(4) 0.014(4) 0.003(5)
C9 0.038(6) 0.027(5) 0.034(5) -0.004(4) 0.008(4) 0.010(4)
C1 0.051(6) 0.030(6) 0.033(5) 0.005(4) 0.008(5) 0.014(5)
C3 0.053(6) 0.032(6) 0.032(5) 0.006(4) 0.006(5) -0.011(5)
N7 0.046(6) 0.104(8) 0.025(5) 0.002(5) 0.006(4) 0.024(5)
C21 0.041(6) 0.096(9) 0.013(5) 0.004(5) 0.002(4) -0.003(6)
C27 0.033(6) 0.075(8) 0.031(5) 0.001(5) 0.007(5) 0.002(5)
C23 0.043(7) 0.086(9) 0.027(5) -0.003(5) 0.007(5) 0.017(6)
C22 0.062(7) 0.053(7) 0.027(5) -0.001(5) 0.003(5) 0.006(5)
C24 0.054(7) 0.079(8) 0.027(6) -0.004(5) 0.010(5) 0.010(6)
C25 0.055(7) 0.083(9) 0.054(7) 0.002(6) 0.022(6) 0.028(7)
C26 0.044(6) 0.068(7) 0.027(5) 0.006(5) 0.002(5) 0.020(5)
C20 0.041(6) 0.053(6) 0.024(5) 0.006(5) 0.017(4) -0.001(5)
C19 0.042(6) 0.043(6) 0.020(5) -0.004(4) 0.010(4) -0.006(5)
N5 0.131(10) 0.110(9) 0.026(5) 0.015(5) 0.028(6) 0.090(8)
C17 0.129(12) 0.115(12) 0.043(8) 0.015(7) 0.039(8) 0.090(10)
C18 0.097(9) 0.060(7) 0.042(6) 0.004(5) 0.037(7) 0.046(7)
C16 0.054(7) 0.079(8) 0.030(6) -0.004(5) 0.018(5) 0.028(6)

loop_
_atom_type_symbol
_atom_type_description
_atom_type_scat_dispersion_real
_atom_type_scat_dispersion_imag
_atom_type_scat_source
C C 0.0033 0.0016 'International Tables Vol C Tables 4.2.6.8 and 6.1.1.4'
H H 0.0000 0.0000 'International Tables Vol C Tables 4.2.6.8 and 6.1.1.4'
N N 0.0061 0.0033 'International Tables Vol C Tables 4.2.6.8 and 6.1.1.4'
O O 0.0106 0.0060 'International Tables Vol C Tables 4.2.6.8 and 6.1.1.4'
Cl Cl 0.1484 0.1585 'International Tables Vol C Tables 4.2.6.8 and 6.1.1.4'
Ru Ru -1.2594 0.8363 'International Tables Vol C Tables 4.2.6.8 and 6.1.1.4'

loop_
_geom_angle_atom_site_label_1
_geom_angle_atom_site_label_2
_geom_angle_atom_site_label_3
_geom_angle
_geom_angle_site_symmetry_1
_geom_angle_site_symmetry_3
_geom_angle_publ_flag
N2 Ru1 N4 175.4(3) . . y
N2 Ru1 N1 79.1(3) . . y
N4 Ru1 N1 98.5(3) . . y
N2 Ru1 N6 97.4(3) . . y
N4 Ru1 N6 78.7(3) . . y
N1 Ru1 N6 92.6(3) . . y
N2 Ru1 N3 78.6(3) . . y
N4 Ru1 N3 103.7(3) . . y
N1 Ru1 N3 157.7(3) . . y
N6 Ru1 N3 89.1(3) . . y
N2 Ru1 Cl1 90.1(2) . . y
N4 Ru1 Cl1 93.9(2) . . y
N1 Ru1 Cl1 92.21(18) . . y
N6 Ru1 Cl1 171.75(18) . . y
N3 Ru1 Cl1 88.9(2) . . y
C11 N3 C15 119.6(7) . . ?
C11 N3 Ru1 114.8(5) . . ?
C15 N3 Ru1 125.5(6) . . ?
C20 N6 C21 119.9(7) . . ?
C20 N6 Ru1 117.3(6) . . ?
C21 N6 Ru1 122.5(5) . . ?
C1 N1 C5 119.2(7) . . ?
C1 N1 Ru1 127.0(6) . . ?
C5 N1 Ru1 113.8(6) . . ?
C6 N2 C10 120.7(7) . . ?
C6 N2 Ru1 119.8(6) . . ?
C10 N2 Ru1 119.5(5) . . ?
C16 N4 C19 116.5(8) . . ?
C16 N4 Ru1 129.4(6) . . ?
C19 N4 Ru1 114.0(6) . . ?
N2 C6 C7 121.4(8) . . ?
N2 C6 C5 112.2(7) . . ?
C7 C6 C5 126.4(8) . . ?
N1 C5 C4 121.5(8) . . ?
N1 C5 C6 115.1(7) . . ?
C4 C5 C6 123.4(7) . . ?
N2 C10 C9 120.8(7) . . ?
N2 C10 C11 112.1(7) . . ?
C9 C10 C11 127.0(8) . . ?
C15 C14 C13 118.9(9) . . ?
C15 C14 H14 120.6 . . ?
C13 C14 H14 120.6 . . ?
C11 C12 C13 120.2(8) . . ?
C11 C12 H12 119.9 . . ?
C13 C12 H12 119.9 . . ?
C3 C4 C5 119.1(8) . . ?
C3 C4 H4 120.5 . . ?
C5 C4 H4 120.5 . . ?
C1 C2 C3 118.7(8) . . ?
C1 C2 H2 120.7 . . ?
C3 C2 H2 120.7 . . ?
C12 C13 C14 117.6(9) . . ?
C12 C13 H13 121.2 . . ?
C14 C13 H13 121.2 . . ?
N3 C11 C12 121.9(7) . . ?
N3 C11 C10 114.9(7) . . ?
C12 C11 C10 123.1(8) . . ?
N3 C15 C14 121.7(8) . . ?
N3 C15 H15 119.2 . . ?
C14 C15 H15 119.2 . . ?
C9 C8 C7 119.8(8) . . ?
C9 C8 H8 120.1 . . ?
C7 C8 H8 120.1 . . ?
C6 C7 C8 118.0(8) . . ?
C6 C7 H7 121.0 . . ?
C8 C7 H7 121.0 . . ?
C10 C9 C8 119.3(8) . . ?
C10 C9 H9 120.3 . . ?
C8 C9 H9 120.3 . . ?
N1 C1 C2 122.9(8) . . ?
N1 C1 H1 118.5 . . ?
C2 C1 H1 118.5 . . ?
C4 C3 C2 118.5(8) . . ?
C4 C3 H3 120.7 . . ?
C2 C3 H3 120.7 . . ?
C27 N7 C23 119.2(8) . . ?
N6 C21 C22 109.9(9) . . ?
N6 C21 H21A 109.7 . . ?
C22 C21 H21A 109.7 . . ?
N6 C21 H21B 109.7 . . ?
C22 C21 H21B 109.7 . . ?
H21A C21 H21B 108.2 . . ?
N7 C27 C26 122.2(9) . . ?
N7 C27 H27 118.9 . . ?
C26 C27 H27 118.9 . . ?
N7 C23 C24 119.1(9) . . ?
N7 C23 C22 116.9(8) . . ?
C24 C23 C22 123.8(9) . . ?
C21 C22 C23 111.7(9) . . ?
C21 C22 H22A 109.3 . . ?
C23 C22 H22A 109.3 . . ?
C21 C22 H22B 109.3 . . ?
C23 C22 H22B 109.3 . . ?
H22A C22 H22B 107.9 . . ?
C25 C24 C23 121.4(10) . . ?
C25 C24 H24 119.3 . . ?
C23 C24 H24 119.3 . . ?
C24 C25 C26 119.7(10) . . ?
C24 C25 H25 120.2 . . ?
C26 C25 H25 120.2 . . ?
C27 C26 C25 117.7(9) . . ?
C27 C26 H26 121.2 . . ?
C25 C26 H26 121.2 . . ?
O1 C20 N6 127.1(9) . . ?
O1 C20 C19 119.8(8) . . ?
N6 C20 C19 113.1(8) . . ?
N4 C19 C18 120.5(9) . . ?
N4 C19 C20 116.7(7) . . ?
C18 C19 C20 122.8(9) . . ?
C18 N5 C17 114.6(9) . . ?
N5 C17 C16 123.4(11) . . ?
N5 C17 H17 118.3 . . ?
C16 C17 H17 118.3 . . ?
N5 C18 C19 123.4(11) . . ?
N5 C18 H18 118.3 . . ?
C19 C18 H18 118.3 . . ?
N4 C16 C17 121.6(10) . . ?
N4 C16 H16 119.2 . . ?
C17 C16 H16 119.2 . . ?

loop_
_geom_bond_atom_site_label_1
_geom_bond_atom_site_label_2
_geom_bond_distance
_geom_bond_site_symmetry_2
_geom_bond_publ_flag
Ru1 N2 1.953(6) . y
Ru1 N4 2.042(7) . y
Ru1 N1 2.068(7) . y
Ru1 N6 2.069(7) . y
Ru1 N3 2.073(7) . y
Ru1 Cl1 2.426(2) . y
O1 C20 1.264(11) . ?
N3 C11 1.326(10) . ?
N3 C15 1.370(10) . ?
N6 C20 1.317(11) . ?
N6 C21 1.470(12) . ?
N1 C1 1.345(11) . ?
N1 C5 1.351(10) . ?
N2 C6 1.341(10) . ?
N2 C10 1.351(10) . ?
N4 C16 1.335(11) . ?
N4 C19 1.369(11) . ?
C6 C7 1.391(11) . ?
C6 C5 1.481(12) . ?
C5 C4 1.412(11) . ?
C10 C9 1.375(11) . ?
C10 C11 1.483(11) . ?
C14 C15 1.383(13) . ?
C14 C13 1.411(13) . ?
C14 H14 0.9500 . ?
C12 C11 1.376(12) . ?
C12 C13 1.402(12) . ?
C12 H12 0.9500 . ?
C4 C3 1.373(12) . ?
C4 H4 0.9500 . ?
C2 C1 1.360(12) . ?
C2 C3 1.439(12) . ?
C2 H2 0.9500 . ?
C13 H13 0.9500 . ?
C15 H15 0.9500 . ?
C8 C9 1.387(11) . ?
C8 C7 1.398(12) . ?
C8 H8 0.9500 . ?
C7 H7 0.9500 . ?
C9 H9 0.9500 . ?
C1 H1 0.9500 . ?
C3 H3 0.9500 . ?
N7 C27 1.328(12) . ?
N7 C23 1.362(12) . ?
C21 C22 1.491(13) . ?
C21 H21A 0.9900 . ?
C21 H21B 0.9900 . ?
C27 C26 1.373(12) . ?
C27 H27 0.9500 . ?
C23 C24 1.375(13) . ?
C23 C22 1.509(13) . ?
C22 H22A 0.9900 . ?
C22 H22B 0.9900 . ?
C24 C25 1.321(14) . ?
C24 H24 0.9500 . ?
C25 C26 1.389(14) . ?
C25 H25 0.9500 . ?
C26 H26 0.9500 . ?
C20 C19 1.476(13) . ?
C19 C18 1.405(12) . ?
N5 C18 1.324(13) . ?
N5 C17 1.366(16) . ?
C17 C16 1.376(13) . ?
C17 H17 0.9500 . ?
C18 H18 0.9500 . ?
C16 H16 0.9500 . ?

loop_
_geom_torsion_atom_site_label_1
_geom_torsion_atom_site_label_2
_geom_torsion_atom_site_label_3
_geom_torsion_atom_site_label_4
_geom_torsion
_geom_torsion_site_symmetry_1
_geom_torsion_site_symmetry_2
_geom_torsion_site_symmetry_3
_geom_torsion_site_symmetry_4
_geom_torsion_publ_flag
N2 Ru1 N3 C11 1.2(6) . . . . ?
N4 Ru1 N3 C11 -174.7(6) . . . . ?
N1 Ru1 N3 C11 -1.7(11) . . . . ?
N6 Ru1 N3 C11 -96.5(6) . . . . ?
Cl1 Ru1 N3 C11 91.6(6) . . . . ?
N2 Ru1 N3 C15 178.0(8) . . . . ?
N4 Ru1 N3 C15 2.2(8) . . . . ?
N1 Ru1 N3 C15 175.2(7) . . . . ?
N6 Ru1 N3 C15 80.4(7) . . . . ?
Cl1 Ru1 N3 C15 -91.6(7) . . . . ?
N2 Ru1 N6 C20 174.8(7) . . . . ?
N4 Ru1 N6 C20 -2.7(7) . . . . ?
N1 Ru1 N6 C20 95.5(7) . . . . ?
N3 Ru1 N6 C20 -106.8(7) . . . . ?
Cl1 Ru1 N6 C20 -30(2) . . . . ?
N2 Ru1 N6 C21 -12.3(7) . . . . ?
N4 Ru1 N6 C21 170.2(7) . . . . ?
N1 Ru1 N6 C21 -91.7(7) . . . . ?
N3 Ru1 N6 C21 66.1(7) . . . . ?
Cl1 Ru1 N6 C21 142.6(12) . . . . ?
N2 Ru1 N1 C1 -179.8(7) . . . . ?
N4 Ru1 N1 C1 -3.8(7) . . . . ?
N6 Ru1 N1 C1 -82.8(7) . . . . ?
N3 Ru1 N1 C1 -176.9(7) . . . . ?
Cl1 Ru1 N1 C1 90.5(7) . . . . ?
N2 Ru1 N1 C5 -1.1(5) . . . . ?
N4 Ru1 N1 C5 174.9(5) . . . . ?
N6 Ru1 N1 C5 95.9(5) . . . . ?
N3 Ru1 N1 C5 1.8(10) . . . . ?
Cl1 Ru1 N1 C5 -90.8(5) . . . . ?
N4 Ru1 N2 C6 -59(4) . . . . ?
N1 Ru1 N2 C6 0.3(6) . . . . ?
N6 Ru1 N2 C6 -90.9(6) . . . . ?
N3 Ru1 N2 C6 -178.6(6) . . . . ?
Cl1 Ru1 N2 C6 92.6(6) . . . . ?
N4 Ru1 N2 C10 120(3) . . . . ?
N1 Ru1 N2 C10 179.3(6) . . . . ?
N6 Ru1 N2 C10 88.0(6) . . . . ?
N3 Ru1 N2 C10 0.4(6) . . . . ?
Cl1 Ru1 N2 C10 -88.5(6) . . . . ?
N2 Ru1 N4 C16 147(3) . . . . ?
N1 Ru1 N4 C16 88.6(9) . . . . ?
N6 Ru1 N4 C16 179.6(9) . . . . ?
N3 Ru1 N4 C16 -94.1(9) . . . . ?
Cl1 Ru1 N4 C16 -4.3(9) . . . . ?
N2 Ru1 N4 C19 -29(4) . . . . ?
N1 Ru1 N4 C19 -87.3(6) . . . . ?
N6 Ru1 N4 C19 3.7(6) . . . . ?
N3 Ru1 N4 C19 90.0(6) . . . . ?
Cl1 Ru1 N4 C19 179.9(6) . . . . ?
C10 N2 C6 C7 0.4(11) . . . . ?
Ru1 N2 C6 C7 179.3(6) . . . . ?
C10 N2 C6 C5 -178.5(7) . . . . ?
Ru1 N2 C6 C5 0.4(9) . . . . ?
C1 N1 C5 C4 -0.6(11) . . . . ?
Ru1 N1 C5 C4 -179.4(6) . . . . ?
C1 N1 C5 C6 -179.6(7) . . . . ?
Ru1 N1 C5 C6 1.7(8) . . . . ?
N2 C6 C5 N1 -1.4(10) . . . . ?
C7 C6 C5 N1 179.8(7) . . . . ?
N2 C6 C5 C4 179.7(7) . . . . ?
C7 C6 C5 C4 0.8(13) . . . . ?
C6 N2 C10 C9 0.1(12) . . . . ?
Ru1 N2 C10 C9 -178.9(6) . . . . ?
C6 N2 C10 C11 177.2(7) . . . . ?
Ru1 N2 C10 C11 -1.8(9) . . . . ?
N1 C5 C4 C3 -0.7(12) . . . . ?
C6 C5 C4 C3 178.1(8) . . . . ?
C11 C12 C13 C14 3.2(12) . . . . ?
C15 C14 C13 C12 -3.8(13) . . . . ?
C15 N3 C11 C12 -1.3(12) . . . . ?
Ru1 N3 C11 C12 175.7(6) . . . . ?
C15 N3 C11 C10 -179.5(7) . . . . ?
Ru1 N3 C11 C10 -2.5(9) . . . . ?
C13 C12 C11 N3 -0.6(12) . . . . ?
C13 C12 C11 C10 177.4(7) . . . . ?
N2 C10 C11 N3 2.8(10) . . . . ?
C9 C10 C11 N3 179.6(8) . . . . ?
N2 C10 C11 C12 -175.4(7) . . . . ?
C9 C10 C11 C12 1.5(13) . . . . ?
C11 N3 C15 C14 0.6(13) . . . . ?
Ru1 N3 C15 C14 -176.1(7) . . . . ?
C13 C14 C15 N3 2.0(14) . . . . ?
N2 C6 C7 C8 -0.2(12) . . . . ?
C5 C6 C7 C8 178.6(8) . . . . ?
C9 C8 C7 C6 -0.5(13) . . . . ?
N2 C10 C9 C8 -0.8(13) . . . . ?
C11 C10 C9 C8 -177.4(8) . . . . ?
C7 C8 C9 C10 1.0(13) . . . . ?
C5 N1 C1 C2 1.9(13) . . . . ?
Ru1 N1 C1 C2 -179.5(6) . . . . ?
C3 C2 C1 N1 -1.8(14) . . . . ?
C5 C4 C3 C2 0.8(13) . . . . ?
C1 C2 C3 C4 0.4(13) . . . . ?
C20 N6 C21 C22 -91.5(10) . . . . ?
Ru1 N6 C21 C22 95.8(8) . . . . ?
C23 N7 C27 C26 -5.1(16) . . . . ?
C27 N7 C23 C24 8.7(17) . . . . ?
C27 N7 C23 C22 -175.0(10) . . . . ?
N6 C21 C22 C23 177.0(7) . . . . ?
N7 C23 C22 C21 -61.0(13) . . . . ?
C24 C23 C22 C21 115.1(12) . . . . ?
N7 C23 C24 C25 -4.9(18) . . . . ?
C22 C23 C24 C25 179.0(11) . . . . ?
C23 C24 C25 C26 -2.6(19) . . . . ?
N7 C27 C26 C25 -2.3(17) . . . . ?
C24 C25 C26 C27 6.1(18) . . . . ?
C21 N6 C20 O1 7.4(15) . . . . ?
Ru1 N6 C20 O1 -179.6(7) . . . . ?
C21 N6 C20 C19 -171.9(8) . . . . ?
Ru1 N6 C20 C19 1.1(10) . . . . ?
C16 N4 C19 C18 -0.8(13) . . . . ?
Ru1 N4 C19 C18 175.6(8) . . . . ?
C16 N4 C19 C20 179.2(8) . . . . ?
Ru1 N4 C19 C20 -4.4(10) . . . . ?
O1 C20 C19 N4 -177.2(8) . . . . ?
N6 C20 C19 N4 2.2(12) . . . . ?
O1 C20 C19 C18 2.8(14) . . . . ?
N6 C20 C19 C18 -177.8(9) . . . . ?
C18 N5 C17 C16 -2(2) . . . . ?
C17 N5 C18 C19 2.3(19) . . . . ?
N4 C19 C18 N5 -0.9(17) . . . . ?
C20 C19 C18 N5 179.1(11) . . . . ?
C19 N4 C16 C17 0.9(16) . . . . ?
Ru1 N4 C16 C17 -174.9(10) . . . . ?
N5 C17 C16 N4 1(2) . . . . ?

loop_
_platon_squeeze_void_nr
_platon_squeeze_void_average_x
_platon_squeeze_void_average_y
_platon_squeeze_void_average_z
_platon_squeeze_void_volume
_platon_squeeze_void_count_electrons
1 0.000 -0.005 -0.004 1191.8 173.2
2 0.500 -0.198 0.196 1191.8 173.2
